data_2213723
loop_
_publ_author_name
'G\"ul, Zarife Sibel'
'Er\,sah\.in, Ferda '
'A\<gar, Erb\.il'
'I\,s\?ik, \,Samil'

_publ_section_title
;
 (<i>E</i>)-4-Methyl-2-[3-(trifluoromethyl)phenyliminomethyl]phenol
;
_journal_coeditor_code CI2361
_journal_issue 6
_journal_name_full 'Acta Crystallographica Section E'
_journal_page_first o2854
_journal_page_last o2854
_journal_paper_doi 10.1107/S1600536807017655
_journal_volume 63
_journal_year 2007
_chemical_formula_iupac 'C15 H12 F3 N O'
_chemical_formula_moiety 'C15 H12 F3 N O'
_chemical_formula_sum 'C15 H12 F3 N O'
_chemical_formula_weight 279.26
_chemical_name_systematic
;
(E)-4-Methyl-2-[3-(trifluoromethyl)phenyliminomethyl]phenol
;
_space_group_IT_number 14
_symmetry_cell_setting monoclinic
_symmetry_space_group_name_Hall '-P 2ybc'
_symmetry_space_group_name_H-M 'P 1 21/c 1'
_atom_sites_solution_hydrogens geom
_atom_sites_solution_primary direct
_atom_sites_solution_secondary difmap
_audit_creation_method SHELXL-97
_cell_angle_alpha 90.00
_cell_angle_beta 128.964(9)
_cell_angle_gamma 90.00
_cell_formula_units_Z 4
_cell_length_a 16.617(2)
_cell_length_b 4.7788(4)
_cell_length_c 21.169(3)
_cell_measurement_reflns_used 9332
_cell_measurement_temperature 296
_cell_measurement_theta_max 29.41
_cell_measurement_theta_min 1.57
_cell_volume 1307.1(3)
_computing_cell_refinement X-AREA
_computing_data_collection 'X-AREA (Stoe & Cie, 2002)'
_computing_data_reduction 'X-RED32 (Stoe & Cie, 2002)'
_computing_molecular_graphics 'ORTEP-3 for Windows (Farrugia, 1997)'
_computing_publication_material 'WinGX (Farrugia, 1999)'
_computing_structure_refinement 'SHELXL97 (Sheldrick, 1997)'
_computing_structure_solution 'SHELXS97 (Sheldrick, 1997)'
_diffrn_ambient_temperature 296
_diffrn_detector_area_resol_mean 6.67
_diffrn_measured_fraction_theta_full 1.000
_diffrn_measured_fraction_theta_max 1.000
_diffrn_measurement_device_type 'Stoe IPDSII'
_diffrn_measurement_method \w
_diffrn_radiation_monochromator graphite
_diffrn_radiation_source 'fine-focus sealed tube'
_diffrn_radiation_type MoK\a
_diffrn_radiation_wavelength 0.71073
_diffrn_reflns_av_R_equivalents 0.0861
_diffrn_reflns_av_sigmaI/netI 0.0676
_diffrn_reflns_limit_h_max 21
_diffrn_reflns_limit_h_min -21
_diffrn_reflns_limit_k_max 5
_diffrn_reflns_limit_k_min -6
_diffrn_reflns_limit_l_max 26
_diffrn_reflns_limit_l_min -26
_diffrn_reflns_number 11701
_diffrn_reflns_theta_full 26.99
_diffrn_reflns_theta_max 26.99
_diffrn_reflns_theta_min 1.58
_diffrn_standards_decay_% <2
_diffrn_standards_number 0
_exptl_absorpt_coefficient_mu 0.118
_exptl_absorpt_correction_T_max 0.9857
_exptl_absorpt_correction_T_min 0.9330
_exptl_absorpt_correction_type integration
_exptl_absorpt_process_details '(X-RED32; Stoe & Cie, 2002)'
_exptl_crystal_colour yellow
_exptl_crystal_density_diffrn 1.419
_exptl_crystal_density_method 'not measured'
_exptl_crystal_description Prism
_exptl_crystal_F_000 576
_exptl_crystal_size_max 0.80
_exptl_crystal_size_mid 0.24
_exptl_crystal_size_min 0.14
_refine_diff_density_max 0.265
_refine_diff_density_min -0.161
_refine_ls_extinction_method none
_refine_ls_goodness_of_fit_ref 0.825
_refine_ls_hydrogen_treatment mixed
_refine_ls_matrix_type full
_refine_ls_number_parameters 186
_refine_ls_number_reflns 2847
_refine_ls_number_restraints 0
_refine_ls_restrained_S_all 0.825
_refine_ls_R_factor_all 0.1166
_refine_ls_R_factor_gt 0.0489
_refine_ls_shift/su_max 0.002
_refine_ls_shift/su_mean 0.000
_refine_ls_structure_factor_coef Fsqd
_refine_ls_weighting_details 'calc w=1/[\s^2^(Fo^2^)+(0.0723P)^2^] where P=(Fo^2^+2Fc^2^)/3'
_refine_ls_weighting_scheme calc
_refine_ls_wR_factor_gt 0.1245
_refine_ls_wR_factor_ref 0.1442
_reflns_number_gt 1178
_reflns_number_total 2847
_reflns_threshold_expression I>2\s(I)
_cod_data_source_file ci2361.cif
_cod_data_source_block I
_cod_depositor_comments
;
The following automatic conversions were performed:
'_symmetry_cell_setting' value 'Monoclinic' changed to 'monoclinic'
according to '/home/saulius/struct/CIF-dictionaries/cif_core.dic'
dictionary named 'cif_core.dic' version 2.4.1 from 2010-06-29.

Automatic conversion script
Id: cif_fix_enum 1527 2010-12-29 10:47:43Z saulius 

The following automatic conversions were performed:

'_symmetry_cell_setting' value 'Monoclinic' changed to 'monoclinic'
according to /home/saulius/struct/CIF-dictionaries/cif_core.dic
dictionary named 'cif_core.dic' version 2.4.1 from 2010-06-29.

Automatic conversion script
Id: cif_fix_values 1715 2011-07-08 13:25:40Z adriana 
;
_cod_original_cell_volume 1307.0(3)
_cod_original_sg_symbol_H-M 'P 21/c'
_cod_database_code 2213723
_cod_database_fobs_code 2213723

loop_
_symmetry_equiv_pos_as_xyz
'x, y, z'
'-x, y+1/2, -z+1/2'
'-x, -y, -z'
'x, -y-1/2, z-1/2'

loop_
_atom_site_type_symbol
_atom_site_label
_atom_site_fract_x
_atom_site_fract_y
_atom_site_fract_z
_atom_site_U_iso_or_equiv
_atom_site_adp_type
_atom_site_calc_flag
_atom_site_refinement_flags
_atom_site_occupancy
C C1 0.21905(19) 1.2208(5) 0.24517(15) 0.0656(6) Uani d . 1
C C2 0.2946(2) 1.4021(5) 0.30512(16) 0.0729(7) Uani d . 1
H H2 0.3560 1.4202 0.3129 0.087 Uiso calc R 1
C C3 0.2820(2) 1.5566(5) 0.35362(15) 0.0745(7) Uani d . 1
C C4 0.1880(2) 1.5241(6) 0.33849(17) 0.0845(8) Uani d . 1
H H4 0.1763 1.6269 0.3694 0.101 Uiso calc R 1
C C5 0.1121(2) 1.3478(7) 0.28030(19) 0.0860(8) Uani d . 1
H H5 0.0510 1.3293 0.2730 0.103 Uiso calc R 1
C C6 0.1262(2) 1.1969(6) 0.23220(16) 0.0717(7) Uani d . 1
C C7 0.2370(2) 1.0634(5) 0.19651(16) 0.0692(6) Uani d . 1
H H7 0.3005 1.0811 0.2075 0.083 Uiso calc R 1
C C8 0.19094(19) 0.7413(5) 0.09500(14) 0.0657(6) Uani d . 1
C C9 0.1082(2) 0.6765(6) 0.01500(16) 0.0818(8) Uani d . 1
H H9 0.0424 0.7425 -0.0078 0.098 Uiso calc R 1
C C10 0.1231(2) 0.5146(6) -0.03081(16) 0.0915(9) Uani d . 1
H H10 0.0675 0.4745 -0.0846 0.110 Uiso calc R 1
C C11 0.2191(2) 0.4130(6) 0.00244(16) 0.0832(8) Uani d . 1
H H11 0.2286 0.3012 -0.0283 0.100 Uiso calc R 1
C C12 0.30132(19) 0.4762(5) 0.08130(14) 0.0672(6) Uani d . 1
C C13 0.28763(19) 0.6390(5) 0.12808(14) 0.0656(6) Uani d . 1
H H13 0.3437 0.6791 0.1818 0.079 Uiso calc R 1
C C14 0.4051(2) 0.3679(6) 0.11797(17) 0.0799(7) Uani d . 1
C C15 0.3651(3) 1.7462(6) 0.41932(17) 0.0982(9) Uani d . 1
H H15A 0.4137 1.7859 0.4102 0.147 Uiso calc R 1
H H15B 0.4002 1.6565 0.4711 0.147 Uiso calc R 1
H H15C 0.3346 1.9178 0.4187 0.147 Uiso calc R 1
F F1 0.47297(14) 0.5629(4) 0.13755(14) 0.1293(7) Uani d . 1
F F2 0.44860(14) 0.2318(4) 0.18725(12) 0.1262(7) Uani d . 1
F F3 0.40792(15) 0.1895(5) 0.07209(13) 0.1483(9) Uani d . 1
N N1 0.16910(16) 0.9023(4) 0.13934(13) 0.0714(6) Uani d . 1
O O1 0.04908(16) 1.0249(5) 0.17525(14) 0.0905(6) Uani d . 1
H H1 0.070(3) 0.954(7) 0.155(2) 0.113(14) Uiso d . 1

loop_
_atom_site_aniso_label
_atom_site_aniso_U_11
_atom_site_aniso_U_22
_atom_site_aniso_U_33
_atom_site_aniso_U_12
_atom_site_aniso_U_13
_atom_site_aniso_U_23
C1 0.0778(16) 0.0658(16) 0.0710(15) 0.0124(13) 0.0554(14) 0.0147(13)
C2 0.0826(17) 0.0692(16) 0.0824(17) 0.0096(14) 0.0593(15) 0.0115(14)
C3 0.102(2) 0.0659(15) 0.0740(16) 0.0138(15) 0.0639(16) 0.0131(13)
C4 0.114(2) 0.084(2) 0.0850(18) 0.0252(18) 0.0764(18) 0.0172(16)
C5 0.0942(19) 0.099(2) 0.0937(19) 0.0155(17) 0.0730(18) 0.0133(17)
C6 0.0779(17) 0.0795(18) 0.0718(16) 0.0111(15) 0.0538(15) 0.0143(14)
C7 0.0779(16) 0.0710(16) 0.0796(17) 0.0051(14) 0.0595(15) 0.0097(14)
C8 0.0737(16) 0.0692(15) 0.0634(14) -0.0013(13) 0.0476(13) 0.0042(12)
C9 0.0714(16) 0.097(2) 0.0720(17) -0.0002(14) 0.0424(14) 0.0054(15)
C10 0.089(2) 0.112(2) 0.0629(16) -0.0087(18) 0.0425(15) -0.0117(16)
C11 0.099(2) 0.0899(19) 0.0716(17) -0.0038(17) 0.0593(17) -0.0080(15)
C12 0.0777(16) 0.0696(16) 0.0649(15) 0.0007(13) 0.0499(14) 0.0008(12)
C13 0.0704(15) 0.0716(15) 0.0559(13) -0.0003(12) 0.0402(12) 0.0003(12)
C14 0.092(2) 0.0848(19) 0.0755(18) -0.0003(17) 0.0588(16) -0.0059(16)
C15 0.130(2) 0.090(2) 0.0868(19) 0.0026(19) 0.0744(19) 0.0024(17)
F1 0.0990(12) 0.1148(14) 0.191(2) -0.0009(11) 0.0992(14) 0.0015(14)
F2 0.1061(13) 0.1614(17) 0.1163(14) 0.0445(12) 0.0724(11) 0.0485(13)
F3 0.1314(16) 0.176(2) 0.1316(16) 0.0307(13) 0.0798(14) -0.0485(15)
N1 0.0772(13) 0.0758(14) 0.0733(13) 0.0040(12) 0.0532(12) 0.0067(12)
O1 0.0824(13) 0.1164(17) 0.0894(13) 0.0037(12) 0.0621(12) 0.0019(12)

loop_
_atom_type_symbol
_atom_type_description
_atom_type_scat_dispersion_real
_atom_type_scat_dispersion_imag
_atom_type_scat_source
C C 0.0033 0.0016 'International Tables Vol C Tables 4.2.6.8 and 6.1.1.4'
H H 0.0000 0.0000 'International Tables Vol C Tables 4.2.6.8 and 6.1.1.4'
F F 0.0171 0.0103 'International Tables Vol C Tables 4.2.6.8 and 6.1.1.4'
N N 0.0061 0.0033 'International Tables Vol C Tables 4.2.6.8 and 6.1.1.4'
O O 0.0106 0.0060 'International Tables Vol C Tables 4.2.6.8 and 6.1.1.4'

loop_
_geom_angle_atom_site_label_1
_geom_angle_atom_site_label_2
_geom_angle_atom_site_label_3
_geom_angle
C2 C1 C6 118.9(2)
C2 C1 C7 120.1(2)
C6 C1 C7 121.0(2)
C3 C2 C1 122.6(2)
C3 C2 H2 118.7
C1 C2 H2 118.7
C2 C3 C4 116.2(3)
C2 C3 C15 122.0(3)
C4 C3 C15 121.8(3)
C5 C4 C3 122.9(3)
C5 C4 H4 118.6
C3 C4 H4 118.6
C4 C5 C6 119.9(3)
C4 C5 H5 120.1
C6 C5 H5 120.1
O1 C6 C5 118.0(3)
O1 C6 C1 122.5(2)
C5 C6 C1 119.5(3)
N1 C7 C1 122.4(2)
N1 C7 H7 118.8
C1 C7 H7 118.8
C13 C8 C9 119.0(2)
C13 C8 N1 123.7(2)
C9 C8 N1 117.2(2)
C10 C9 C8 120.3(3)
C10 C9 H9 119.8
C8 C9 H9 119.8
C11 C10 C9 120.3(3)
C11 C10 H10 119.8
C9 C10 H10 119.8
C10 C11 C12 119.8(3)
C10 C11 H11 120.1
C12 C11 H11 120.1
C11 C12 C13 120.5(2)
C11 C12 C14 120.4(2)
C13 C12 C14 119.0(2)
C8 C13 C12 119.9(2)
C8 C13 H13 120.0
C12 C13 H13 120.0
F1 C14 F3 105.7(2)
F1 C14 F2 103.6(2)
F3 C14 F2 104.5(2)
F1 C14 C12 114.0(2)
F3 C14 C12 114.4(2)
F2 C14 C12 113.5(2)
C3 C15 H15A 109.5
C3 C15 H15B 109.5
H15A C15 H15B 109.5
C3 C15 H15C 109.5
H15A C15 H15C 109.5
H15B C15 H15C 109.5
C7 N1 C8 120.9(2)
C6 O1 H1 105(3)

loop_
_geom_bond_atom_site_label_1
_geom_bond_atom_site_label_2
_geom_bond_distance
C1 C2 1.390(3)
C1 C6 1.392(3)
C1 C7 1.450(3)
C2 C3 1.383(3)
C2 H2 0.93
C3 C4 1.393(4)
C3 C15 1.499(4)
C4 C5 1.365(4)
C4 H4 0.93
C5 C6 1.383(4)
C5 H5 0.93
C6 O1 1.352(3)
C7 N1 1.270(3)
C7 H7 0.93
C8 C13 1.377(3)
C8 C9 1.388(3)
C8 N1 1.426(3)
C9 C10 1.379(4)
C9 H9 0.93
C10 C11 1.365(4)
C10 H10 0.93
C11 C12 1.370(3)
C11 H11 0.93
C12 C13 1.386(3)
C12 C14 1.470(4)
C13 H13 0.93
C14 F1 1.313(3)
C14 F3 1.315(3)
C14 F2 1.328(3)
C15 H15A 0.96
C15 H15B 0.96
C15 H15C 0.96
O1 H1 0.78(3)

loop_
_geom_hbond_atom_site_label_D
_geom_hbond_atom_site_label_H
_geom_hbond_atom_site_label_A
_geom_hbond_distance_DH
_geom_hbond_distance_HA
_geom_hbond_distance_DA
_geom_hbond_angle_DHA
O1 H1 N1 0.78(3) 1.89(4) 2.609(3) 153(3)

loop_
_geom_torsion_atom_site_label_1
_geom_torsion_atom_site_label_2
_geom_torsion_atom_site_label_3
_geom_torsion_atom_site_label_4
_geom_torsion
C6 C1 C2 C3 1.2(3)
C7 C1 C2 C3 -179.7(2)
C1 C2 C3 C4 -0.8(3)
C1 C2 C3 C15 178.5(2)
C2 C3 C4 C5 1.0(4)
C15 C3 C4 C5 -178.4(3)
C3 C4 C5 C6 -1.4(4)
C4 C5 C6 O1 -180.0(2)
C4 C5 C6 C1 1.7(4)
C2 C1 C6 O1 -179.8(2)
C7 C1 C6 O1 1.1(4)
C2 C1 C6 C5 -1.6(3)
C7 C1 C6 C5 179.3(2)
C2 C1 C7 N1 -177.7(2)
C6 C1 C7 N1 1.4(4)
C13 C8 C9 C10 -0.8(4)
N1 C8 C9 C10 -178.1(2)
C8 C9 C10 C11 1.0(4)
C9 C10 C11 C12 -1.1(4)
C10 C11 C12 C13 1.0(4)
C10 C11 C12 C14 179.9(3)
C9 C8 C13 C12 0.7(3)
N1 C8 C13 C12 177.8(2)
C11 C12 C13 C8 -0.8(4)
C14 C12 C13 C8 -179.7(2)
C11 C12 C14 F1 115.3(3)
C13 C12 C14 F1 -65.9(3)
C11 C12 C14 F3 -6.5(4)
C13 C12 C14 F3 172.3(2)
C11 C12 C14 F2 -126.4(3)
C13 C12 C14 F2 52.5(3)
C1 C7 N1 C8 -177.3(2)
C13 C8 N1 C7 31.7(3)
C9 C8 N1 C7 -151.1(2)

loop_
_cod_related_entry_id
_cod_related_entry_database
_cod_related_entry_code
1 ChemSpider 30655244
